data_7246002
loop_
_publ_author_name
'Saeed, Aasim'
'Zhang, Xiao-Yu'
'Huang, Zi-Qing'
'Zhao, Xin-Yang'
'Xu, Lei'
'Zhao, Yue'
'Sun, Wei-Yin'
'Zhao, Jing'

_publ_section_title
;
 Metal--organic frameworks incorporating azobenzene-based ligands as a
 heterogeneous Lewis-acid catalyst for cyanosilylation of imines
;
_journal_issue 54
_journal_name_full 'RSC Advances'
_journal_page_first 35461
_journal_page_last 35468
_journal_paper_doi 10.1039/D2RA06858C
_journal_volume 12
_journal_year 2022
_chemical_formula_moiety 'C26 H18 N6 O10 Zn2, 4(H2 O)'
_chemical_formula_sum 'C26 H26 N6 O14 Zn2'
_chemical_formula_weight 777.27
_space_group_crystal_system triclinic
_space_group_IT_number 2
_space_group_name_Hall '-P 1'
_space_group_name_H-M_alt 'P -1'
_atom_sites_solution_hydrogens mixed
_audit_creation_date 2021-01-09
_audit_creation_method
;
Olex2 1.3
(compiled 2020.11.12 svn.r5f609507 for OlexSys, GUI svn.r6226)
;
_audit_update_record
;
2022-09-03 deposited with the CCDC.	2022-11-30 downloaded from the CCDC.
;
_cell_angle_alpha 96.2350(10)
_cell_angle_beta 104.8540(10)
_cell_angle_gamma 112.3330(10)
_cell_formula_units_Z 1
_cell_length_a 7.8726(3)
_cell_length_b 9.1910(3)
_cell_length_c 11.7294(4)
_cell_measurement_reflns_used 6755
_cell_measurement_temperature 193(2)
_cell_measurement_theta_max 53.880
_cell_measurement_theta_min 4.650
_cell_volume 738.39(5)
_computing_cell_refinement 'SAINT v8.37A (Bruker, 2015)'
_computing_data_reduction 'SAINT v8.37A (Bruker, 2015)'
_computing_molecular_graphics 'Olex2 1.3 (Dolomanov et al., 2009)'
_computing_publication_material 'Olex2 1.3 (Dolomanov et al., 2009)'
_computing_structure_refinement 'SHELXL 2018/3 (Sheldrick, 2015)'
_computing_structure_solution 'SHELXT 2014/5 (Sheldrick, 2014)'
_diffrn_ambient_temperature 193.02
_diffrn_measured_fraction_theta_full 0.987
_diffrn_measured_fraction_theta_max 0.986
_diffrn_measurement_device_type 'Bruker D8 VENTURE'
_diffrn_radiation_type GaK\a
_diffrn_radiation_wavelength 1.34139
_diffrn_reflns_av_R_equivalents 0.0331
_diffrn_reflns_av_unetI/netI 0.0350
_diffrn_reflns_Laue_measured_fraction_full 0.987
_diffrn_reflns_Laue_measured_fraction_max 0.986
_diffrn_reflns_limit_h_max 9
_diffrn_reflns_limit_h_min -9
_diffrn_reflns_limit_k_max 11
_diffrn_reflns_limit_k_min -11
_diffrn_reflns_limit_l_max 14
_diffrn_reflns_limit_l_min -14
_diffrn_reflns_number 7625
_diffrn_reflns_point_group_measured_fraction_full 0.987
_diffrn_reflns_point_group_measured_fraction_max 0.986
_diffrn_reflns_theta_full 53.594
_diffrn_reflns_theta_max 53.880
_diffrn_reflns_theta_min 4.650
_diffrn_source_current 2.86
_diffrn_source_power 0.1993706
_diffrn_source_voltage 69.71
_exptl_absorpt_coefficient_mu 1.794
_exptl_absorpt_correction_T_max 0.7506
_exptl_absorpt_correction_T_min 0.6428
_exptl_absorpt_correction_type multi-scan
_exptl_absorpt_process_details
;
SADABS-2016/2 (Bruker,2016/2) was used for absorption correction.
wR2(int) was 0.0922 before and 0.0484 after correction.
The Ratio of minimum to maximum transmission is 0.8564.
The \l/2 correction factor is Not present.
;
_exptl_crystal_density_diffrn 1.748
_exptl_crystal_description block
_exptl_crystal_F_000 396
_exptl_crystal_size_max 0.12
_exptl_crystal_size_mid 0.1
_exptl_crystal_size_min 0.1
_refine_diff_density_max 1.487
_refine_diff_density_min -0.429
_refine_diff_density_rms 0.075
_refine_ls_extinction_method none
_refine_ls_goodness_of_fit_ref 1.028
_refine_ls_hydrogen_treatment constr
_refine_ls_matrix_type full
_refine_ls_number_parameters 218
_refine_ls_number_reflns 2661
_refine_ls_number_restraints 0
_refine_ls_restrained_S_all 1.028
_refine_ls_R_factor_all 0.0401
_refine_ls_R_factor_gt 0.0377
_refine_ls_shift/su_max 0.001
_refine_ls_shift/su_mean 0.000
_refine_ls_structure_factor_coef Fsqd
_refine_ls_weighting_details 'w=1/[\s^2^(Fo^2^)+(0.0518P)^2^+1.2598P] where P=(Fo^2^+2Fc^2^)/3'
_refine_ls_weighting_scheme calc
_refine_ls_wR_factor_gt 0.1033
_refine_ls_wR_factor_ref 0.1053
_reflns_Friedel_coverage 0.000
_reflns_number_gt 2479
_reflns_number_total 2661
_reflns_threshold_expression 'I > 2\s(I)'
_cod_data_source_file d2ra06858c2.cif
_cod_data_source_block 20200605znl1l2dma_0m_a
_cod_database_code 7246002
_shelx_shelxl_version_number 2018/3
_shelx_space_group_comment
;
The symmetry employed for this shelxl refinement is uniquely defined
by the following loop, which should always be used as a source of
symmetry information in preference to the above space-group names.
They are only intended as comments.
;
_shelx_estimated_absorpt_t_max 0.841
_shelx_estimated_absorpt_t_min 0.814
_olex2_refinement_description
;
1. Fixed Uiso
 At 1.2 times of:
  All C(H) groups
 At 1.5 times of:
  All O(H) groups, All O(H,H) groups, All O(H,H,H) groups
2.a Riding coordinates:
 O6(H6A,H6B), O7(H5B,H7A,H7B)
2.b Aromatic/amide H refined with riding coordinates:
 C3(H3), C5(H5), C7(H7), C9(H9), C10(H10), C12(H12), C13(H13)
2.c Idealised tetrahedral OH refined as rotating group:
 O5(H5A)
;
_olex2_submission_special_instructions 'No special instructions were received'

loop_
_space_group_symop_operation_xyz
'x, y, z'
'-x, -y, -z'

loop_
_atom_site_label
_atom_site_type_symbol
_atom_site_fract_x
_atom_site_fract_y
_atom_site_fract_z
_atom_site_U_iso_or_equiv
_atom_site_adp_type
_atom_site_occupancy
_atom_site_site_symmetry_order
_atom_site_calc_flag
_atom_site_refinement_flags_posn
_atom_site_refinement_flags_adp
_atom_site_refinement_flags_occupancy
_atom_site_disorder_assembly
_atom_site_disorder_group
Zn1 Zn 0.09852(5) -0.14593(4) 0.53850(3) 0.02007(16) Uani 1 1 d . . . . .
C1 C 0.3531(3) 0.1739(3) 0.5834(2) 0.0163(5) Uani 1 1 d . . . . .
C2 C 0.4701(3) 0.3374(3) 0.6695(2) 0.0149(5) Uani 1 1 d . . . . .
C3 C 0.4448(3) 0.3654(3) 0.7814(2) 0.0158(5) Uani 1 1 d . . . . .
H3 H 0.349503 0.282950 0.802591 0.019 Uiso 1 1 calc R U . . .
C4 C 0.5600(3) 0.5153(3) 0.8629(2) 0.0158(5) Uani 1 1 d . . . . .
C5 C 0.6943(3) 0.6372(3) 0.8296(2) 0.0168(5) Uani 1 1 d . . . . .
H5 H 0.770046 0.740191 0.883895 0.020 Uiso 1 1 calc R U . . .
C6 C 0.7185(3) 0.6091(3) 0.7169(2) 0.0154(5) Uani 1 1 d . . . . .
C7 C 0.6077(3) 0.4586(3) 0.6378(2) 0.0148(5) Uani 1 1 d . . . . .
H7 H 0.625959 0.438350 0.561680 0.018 Uiso 1 1 calc R U . . .
C8 C 0.8708(4) 0.7397(3) 0.6847(2) 0.0195(5) Uani 1 1 d . . . . .
C9 C 0.1268(4) -0.1900(3) 0.2912(3) 0.0266(6) Uani 1 1 d . . . . .
H9 H 0.204673 -0.076633 0.315499 0.032 Uiso 1 1 calc R U . . .
C10 C 0.0982(4) -0.2702(4) 0.1778(3) 0.0280(6) Uani 1 1 d . . . . .
H10 H 0.155469 -0.214051 0.124250 0.034 Uiso 1 1 calc R U . . .
C11 C -0.0165(4) -0.4355(3) 0.1427(2) 0.0222(6) Uani 1 1 d . . . . .
C12 C -0.1016(4) -0.5145(3) 0.2213(3) 0.0230(6) Uani 1 1 d . . . . .
H12 H -0.183766 -0.627071 0.198055 0.028 Uiso 1 1 calc R U . . .
C13 C -0.0631(4) -0.4244(3) 0.3348(2) 0.0210(5) Uani 1 1 d . . . . .
H13 H -0.118427 -0.477341 0.390213 0.025 Uiso 1 1 calc R U . . .
N1 N -0.0553(4) -0.5341(3) 0.0279(2) 0.0273(5) Uani 1 1 d . . . . .
N2 N 0.0493(3) -0.2649(3) 0.36932(19) 0.0185(4) Uani 1 1 d . . . . .
N3 N 0.5525(3) 0.5571(3) 0.98207(19) 0.0170(4) Uani 1 1 d . . . . .
O1 O 0.1975(3) 0.0836(2) 0.60239(17) 0.0222(4) Uani 1 1 d . . . . .
O2 O 0.4094(3) 0.1326(2) 0.50199(17) 0.0240(4) Uani 1 1 d . . . . .
O3 O 0.8903(3) 0.7015(2) 0.58263(16) 0.0206(4) Uani 1 1 d . . . . .
O4 O 0.9691(3) 0.8726(2) 0.7569(2) 0.0376(6) Uani 1 1 d . . . . .
O5 O 0.3255(3) -0.2000(2) 0.61544(18) 0.0263(4) Uani 1 1 d . . . . .
H5A H 0.407144 -0.171566 0.578754 0.039 Uiso 1 1 calc R U . . .
O6 O 0.5083(4) -0.0329(4) 0.8435(2) 0.0564(7) Uani 1 1 d . . . . .
H6A H 0.495844 0.055243 0.864788 0.085 Uiso 1 1 d R U . . .
H6B H 0.542784 -0.068047 0.907518 0.085 Uiso 1 1 d R U . . .
O7 O 0.7204(4) 0.9217(3) 1.0531(2) 0.0438(6) Uani 1 1 d . . . . .
H5B H 0.372819 -0.157543 0.675935 0.066 Uiso 1 1 d R U . . .
H7A H 0.824729 0.971517 1.115825 0.066 Uiso 1 1 d R U . . .
H7B H 0.690869 0.819607 1.049295 0.066 Uiso 1 1 d R U . . .

loop_
_atom_site_aniso_label
_atom_site_aniso_U_11
_atom_site_aniso_U_22
_atom_site_aniso_U_33
_atom_site_aniso_U_23
_atom_site_aniso_U_13
_atom_site_aniso_U_12
Zn1 0.0235(2) 0.0134(2) 0.0193(2) -0.00062(15) 0.01350(17) 0.00059(16)
C1 0.0176(12) 0.0128(12) 0.0170(13) 0.0014(10) 0.0071(10) 0.0044(10)
C2 0.0141(11) 0.0132(12) 0.0162(12) 0.0011(10) 0.0066(9) 0.0042(9)
C3 0.0148(11) 0.0137(12) 0.0176(12) 0.0033(10) 0.0088(10) 0.0024(9)
C4 0.0163(11) 0.0171(12) 0.0139(12) 0.0015(10) 0.0077(9) 0.0056(10)
C5 0.0176(11) 0.0134(12) 0.0156(12) -0.0010(9) 0.0063(10) 0.0031(9)
C6 0.0148(11) 0.0140(12) 0.0168(12) 0.0033(10) 0.0076(10) 0.0041(10)
C7 0.0162(11) 0.0154(12) 0.0137(12) 0.0019(9) 0.0078(9) 0.0060(10)
C8 0.0177(12) 0.0159(13) 0.0233(14) 0.0062(11) 0.0095(10) 0.0033(10)
C9 0.0328(15) 0.0211(14) 0.0219(14) 0.0007(11) 0.0125(12) 0.0060(12)
C10 0.0376(16) 0.0266(15) 0.0189(14) 0.0031(11) 0.0143(12) 0.0099(13)
C11 0.0235(13) 0.0266(14) 0.0142(13) -0.0029(11) 0.0031(10) 0.0123(11)
C12 0.0240(13) 0.0194(13) 0.0243(14) -0.0001(11) 0.0072(11) 0.0096(11)
C13 0.0238(13) 0.0201(13) 0.0194(13) 0.0029(10) 0.0098(11) 0.0084(11)
N1 0.0323(13) 0.0298(13) 0.0173(12) -0.0027(10) 0.0070(9) 0.0135(11)
N2 0.0204(10) 0.0182(11) 0.0155(11) -0.0011(8) 0.0068(9) 0.0077(9)
N3 0.0184(10) 0.0166(10) 0.0149(11) 0.0014(8) 0.0091(8) 0.0045(8)
O1 0.0215(9) 0.0127(9) 0.0273(10) -0.0018(7) 0.0145(8) -0.0005(7)
O2 0.0237(9) 0.0210(10) 0.0219(10) -0.0050(8) 0.0135(8) 0.0025(8)
O3 0.0230(9) 0.0176(9) 0.0207(10) 0.0053(7) 0.0143(8) 0.0032(7)
O4 0.0429(12) 0.0192(10) 0.0300(12) -0.0030(9) 0.0190(10) -0.0106(9)
O5 0.0252(10) 0.0298(11) 0.0238(10) 0.0050(8) 0.0131(8) 0.0084(8)
O6 0.0694(18) 0.076(2) 0.0275(13) 0.0037(13) 0.0114(12) 0.0396(16)
O7 0.0571(15) 0.0309(12) 0.0315(12) -0.0003(10) 0.0058(11) 0.0137(11)

loop_
_atom_type_symbol
_atom_type_description
_atom_type_scat_dispersion_real
_atom_type_scat_dispersion_imag
_atom_type_scat_source
C C 0.0137 0.0067 'International Tables Vol C Tables 4.2.6.8 and 6.1.1.4'
H H 0.0000 0.0000 'International Tables Vol C Tables 4.2.6.8 and 6.1.1.4'
N N 0.0241 0.0134 'International Tables Vol C Tables 4.2.6.8 and 6.1.1.4'
O O 0.0389 0.0241 'International Tables Vol C Tables 4.2.6.8 and 6.1.1.4'
Zn Zn -2.7473 0.5279 'International Tables Vol C Tables 4.2.6.8 and 6.1.1.4'

loop_
_geom_angle_atom_site_label_1
_geom_angle_atom_site_label_2
_geom_angle_atom_site_label_3
_geom_angle
_geom_angle_site_symmetry_1
_geom_angle_site_symmetry_3
_geom_angle_publ_flag
N2 Zn1 O5 93.75(8) . . ?
O1 Zn1 N2 128.77(9) . . ?
O1 Zn1 O3 120.66(8) . 1_445 ?
O1 Zn1 O5 103.98(8) . . ?
O3 Zn1 N2 101.31(8) 1_445 . ?
O3 Zn1 O5 101.82(8) 1_445 . ?
O1 C1 C2 115.8(2) . . ?
O2 C1 C2 120.4(2) . . ?
O2 C1 O1 123.8(2) . . ?
C3 C2 C1 120.2(2) . . ?
C3 C2 C7 120.2(2) . . ?
C7 C2 C1 119.6(2) . . ?
C2 C3 H3 120.1 . . ?
C2 C3 C4 119.8(2) . . ?
C4 C3 H3 120.1 . . ?
C3 C4 N3 125.1(2) . . ?
C5 C4 C3 119.8(2) . . ?
C5 C4 N3 115.2(2) . . ?
C4 C5 H5 119.8 . . ?
C4 C5 C6 120.3(2) . . ?
C6 C5 H5 119.8 . . ?
C5 C6 C8 119.6(2) . . ?
C7 C6 C5 119.7(2) . . ?
C7 C6 C8 120.6(2) . . ?
C2 C7 H7 119.9 . . ?
C6 C7 C2 120.2(2) . . ?
C6 C7 H7 119.9 . . ?
O3 C8 C6 115.7(2) . . ?
O4 C8 C6 119.6(2) . . ?
O4 C8 O3 124.7(2) . . ?
C10 C9 H9 118.7 . . ?
N2 C9 H9 118.7 . . ?
N2 C9 C10 122.5(3) . . ?
C9 C10 H10 120.8 . . ?
C9 C10 C11 118.4(3) . . ?
C11 C10 H10 120.8 . . ?
C10 C11 N1 124.1(3) . . ?
C12 C11 C10 119.8(2) . . ?
C12 C11 N1 116.0(2) . . ?
C11 C12 H12 121.1 . . ?
C13 C12 C11 117.9(3) . . ?
C13 C12 H12 121.1 . . ?
C12 C13 H13 118.8 . . ?
N2 C13 C12 122.4(2) . . ?
N2 C13 H13 118.8 . . ?
N1 N1 C11 113.1(3) 2_545 . ?
C9 N2 Zn1 122.18(18) . . ?
C9 N2 C13 118.9(2) . . ?
C13 N2 Zn1 118.91(17) . . ?
N3 N3 C4 115.6(3) 2_667 . ?
C1 O1 Zn1 116.44(15) . . ?
C8 O3 Zn1 119.07(16) . 1_665 ?
Zn1 O5 H5A 109.5 . . ?
Zn1 O5 H5B 110.7 . . ?
H5A O5 H5B 107.2 . . ?
H6A O6 H6B 109.4 . . ?
H7A O7 H7B 104.5 . . ?

loop_
_geom_bond_atom_site_label_1
_geom_bond_atom_site_label_2
_geom_bond_distance
_geom_bond_site_symmetry_2
_geom_bond_publ_flag
Zn1 N2 2.024(2) . ?
Zn1 O1 1.9309(18) . ?
Zn1 O3 1.9410(17) 1_445 ?
Zn1 O5 2.049(2) . ?
C1 C2 1.506(3) . ?
C1 O1 1.283(3) . ?
C1 O2 1.232(3) . ?
C2 C3 1.389(3) . ?
C2 C7 1.391(3) . ?
C3 H3 0.9500 . ?
C3 C4 1.398(4) . ?
C4 C5 1.390(3) . ?
C4 N3 1.431(3) . ?
C5 H5 0.9500 . ?
C5 C6 1.393(3) . ?
C6 C7 1.387(3) . ?
C6 C8 1.503(3) . ?
C7 H7 0.9500 . ?
C8 O3 1.274(3) . ?
C8 O4 1.237(3) . ?
C9 H9 0.9500 . ?
C9 C10 1.369(4) . ?
C9 N2 1.338(4) . ?
C10 H10 0.9500 . ?
C10 C11 1.387(4) . ?
C11 C12 1.385(4) . ?
C11 N1 1.429(3) . ?
C12 H12 0.9500 . ?
C12 C13 1.383(4) . ?
C13 H13 0.9500 . ?
C13 N2 1.341(3) . ?
N1 N1 1.245(5) 2_545 ?
N3 N3 1.256(4) 2_667 ?
O5 H5A 0.8400 . ?
O5 H5B 0.6989 . ?
O6 H6A 0.8703 . ?
O6 H6B 0.8702 . ?
O7 H7A 0.8699 . ?
O7 H7B 0.8697 . ?

loop_
_geom_torsion_atom_site_label_1
_geom_torsion_atom_site_label_2
_geom_torsion_atom_site_label_3
_geom_torsion_atom_site_label_4
_geom_torsion
_geom_torsion_site_symmetry_1
_geom_torsion_site_symmetry_2
_geom_torsion_site_symmetry_3
_geom_torsion_site_symmetry_4
_geom_torsion_publ_flag
C1 C2 C3 C4 177.2(2) . . . . ?
C1 C2 C7 C6 -179.1(2) . . . . ?
C2 C1 O1 Zn1 -157.48(17) . . . . ?
C2 C3 C4 C5 2.3(4) . . . . ?
C2 C3 C4 N3 -177.8(2) . . . . ?
C3 C2 C7 C6 -1.0(4) . . . . ?
C3 C4 C5 C6 -1.8(4) . . . . ?
C3 C4 N3 N3 7.6(4) . . . 2_667 ?
C4 C5 C6 C7 0.0(4) . . . . ?
C4 C5 C6 C8 -177.2(2) . . . . ?
C5 C4 N3 N3 -172.5(3) . . . 2_667 ?
C5 C6 C7 C2 1.4(4) . . . . ?
C5 C6 C8 O3 176.6(2) . . . . ?
C5 C6 C8 O4 -2.3(4) . . . . ?
C6 C8 O3 Zn1 -174.40(16) . . . 1_665 ?
C7 C2 C3 C4 -0.8(4) . . . . ?
C7 C6 C8 O3 -0.6(4) . . . . ?
C7 C6 C8 O4 -179.4(3) . . . . ?
C8 C6 C7 C2 178.6(2) . . . . ?
C9 C10 C11 C12 1.2(4) . . . . ?
C9 C10 C11 N1 -178.9(3) . . . . ?
C10 C9 N2 Zn1 178.3(2) . . . . ?
C10 C9 N2 C13 -1.0(4) . . . . ?
C10 C11 C12 C13 -1.9(4) . . . . ?
C10 C11 N1 N1 14.6(5) . . . 2_545 ?
C11 C12 C13 N2 1.2(4) . . . . ?
C12 C11 N1 N1 -165.5(3) . . . 2_545 ?
C12 C13 N2 Zn1 -179.2(2) . . . . ?
C12 C13 N2 C9 0.2(4) . . . . ?
N1 C11 C12 C13 178.2(2) . . . . ?
N2 C9 C10 C11 0.3(5) . . . . ?
N3 C4 C5 C6 178.2(2) . . . . ?
O1 C1 C2 C3 19.7(3) . . . . ?
O1 C1 C2 C7 -162.3(2) . . . . ?
O2 C1 C2 C3 -159.3(2) . . . . ?
O2 C1 C2 C7 18.8(4) . . . . ?
O2 C1 O1 Zn1 21.4(3) . . . . ?
O4 C8 O3 Zn1 4.4(4) . . . 1_665 ?
